data_2000716
loop_
_publ_author_name
'B\'elanger-Gari\'epy, F.'
'Bennani, Y. L.'
'Beaudoin, S.'
'Hanessian, S.'

_publ_section_title
;
 Structure of a chiral bicyclic \b-hydroxyphosphonamide - an asymmetric
 olefination intermediate, C~25~H~41~N~2~O~2~P
;
_journal_issue 8
_journal_name_full 'Acta Crystallographica Section C'
_journal_page_first 1533
_journal_page_last 1535
_journal_paper_doi 10.1107/S0108270191014671
_journal_volume 48
_journal_year 1992
_chemical_formula_moiety 'C25 H41 N2 O2 P1'
_chemical_formula_sum 'C25 H41 N2 O2 P'
_chemical_formula_weight 432.59
_space_group_crystal_system orthorhombic
_space_group_IT_number 19
_space_group_name_Hall 'P 2ac 2ab'
_space_group_name_H-M_alt 'P 21 21 21'
_cell_angle_alpha 90
_cell_angle_beta 90
_cell_angle_gamma 90
_cell_formula_units_Z 4
_cell_length_a 10.636(2)
_cell_length_b 12.7590(10)
_cell_length_c 18.185(2)
_cell_volume 2467.8(6)
_diffrn_radiation_type Cu
_diffrn_radiation_wavelength 1.54178
_exptl_absorpt_coefficient_mu 1.138
_exptl_crystal_density_diffrn 1.164
_exptl_crystal_F_000 944
_cod_data_source_file cd0065.cif
_cod_data_source_block cd0065a
_cod_depositor_comments
;
 Updating space group information and adding the symmetry operation list.

 Antanas Vaitkus,
 2018-06-18
;
_cod_original_cell_volume 2467.8(5)
_cod_original_formula_sum 'C25 H41 N2 O2 P1'
_cod_database_code 2000716

loop_
_space_group_symop_id
_space_group_symop_operation_xyz
1 x,y,z
2 -x+1/2,-y,z+1/2
3 x+1/2,-y+1/2,-z
4 -x,y+1/2,-z+1/2

loop_
_atom_site_label
_atom_site_fract_x
_atom_site_fract_y
_atom_site_fract_z
_atom_site_U_iso_or_equiv
P .56485(11) .12040(9) .47265(6) .042
O(1) .4516(3) .1871(2) .4795(2) .052
O(2) .7098(2) .3181(2) .46380(10) .043
N(1) .5350(3) -.0074(2) .4646(2) .044
N(2) .6584(3) .1056(3) .5450(2) .042
C(1) .6286(4) -.0682(3) .5037(2) .048
C(2) .5960(4) -.1798(3) .5258(3) .063
C(3) .7107(5) -.2254(4) .5661(3) .081
C(4) .7529(5) -.1571(4) .6299(3) .081
C(5) .7751(5) -.0422(4) .6086(2) .066
C(6) .6575(4) -.0033(3) .5706(2) .049
C(7) .4704(5) -.0513(4) .4017(3) .075
C(8) .6674(4) .1865(4) .6015(2) .059
C(9) .6588(4) .1611(3) .3925(2) .039
C(10) .6882(4) .2810(3) .3904(2) .039
C(11) .8017(4) .3055(3) .3415(2) .042
C(12) .8273(4) .4240(3) .3360(2) .044
C(13) .7144(4) .4866(3) .3095(2) .044
C(14) .5997(4) .4594(3) .3564(2) .053
C(15) .5748(4) .3419(3) .3610(2) .051
C(16) .7407(4) .6070(3) .3053(2) .048
C(17) .8630(5) .6280(4) .2618(3) .080
C(18) .7555(6) .6539(4) .3811(3) .073
C(19) .6319(5) .6625(4) .2662(3) .089
C(20) .7704(4) .0886(3) .3822(2) .039
C(21) .8735(4) .0889(3) .4278(2) .047
C(22) .9725(4) .0184(4) .4177(3) .062
C(23) .9692(5) -.0523(4) .3611(3) .074
C(24) .8676(5) -.0533(4) .3150(3) .074
C(25) .7687(5) .0164(3) .3244(2) .052
H(O2) .781(3) .316(2) .476(2) ?
H(1) .705(3) -.074(2) .4750(10) ?
H(2A) .516(3) -.176(3) .558(2) ?
H(2B) .570(4) -.220(3) .487(2) ?
H(3A) .693(3) -.298(3) .583(2) ?
H(3B) .778(3) -.233(3) .531(2) ?
H(4A) .683(4) -.156(3) .667(2) ?
H(4B) .827(3) -.187(3) .652(2) ?
H(5A) .791(3) .005(3) .656(2) ?
H(5B) .848(3) -.036(3) .572(2) ?
H(6) .588(3) -.014(2) .6050(10) ?
H(7A) .527(4) -.079(4) .360(2) ?
H(7B) .426(4) -.106(3) .415(2) ?
H(7C) .399(4) .004(3) .384(2) ?
H(8A) .642(4) .266(3) .575(2) ?
H(8B) .755(4) .202(3) .618(2) ?
H(8C) .611(4) .175(3) .642(2) ?
H(9) .593(3) .143(2) .349(2) ?
H(11A) .881(3) .270(3) .360(2) ?
H(11B) .789(3) .277(2) .295(2) ?
H(12A) .852(3) .445(3) .382(2) ?
H(12B) .899(3) .429(2) .302(2) ?
H(13) .696(3) .457(3) .258(2) ?
H(14A) .632(4) .487(3) .408(2) ?
H(14B) .515(4) .490(3) .337(2) ?
H(15A) .565(3) .315(3) .315(2) ?
H(15B) .506(3) .328(3) .393(2) ?
H(17A) .852(5) .593(4) .213(2) ?
H(17B) .941(6) .603(4) .287(3) ?
H(17C) .865(4) .707(3) .250(2) ?
H(18A) .821(4) .620(3) .412(2) ?
H(18B) .665(6) .649(4) .410(3) ?
H(18C) .774(4) .726(3) .373(2) ?
H(19A) .641(5) .630(4) .215(3) ?
H(19B) .554(3) .658(3) .295(2) ?
H(19C) .651(4) .745(3) .266(2) ?
H(21) .885(3) .142(3) .468(2) ?
H(22) 1.048(4) .023(3) .453(2) ?
H(23) 1.033(3) -.111(3) .356(2) ?
H(24) .859(4) -.109(3) .279(2) ?
H(25) .693(3) .024(2) .291(2) ?

loop_
_geom_bond_atom_site_label_1
_geom_bond_atom_site_label_2
_geom_bond_distance
P O(1) 1.480(3)
P N(1) 1.668(3)
P N(2) 1.660(3)
P C(9) 1.842(4)
N(1) C(1) 1.449(5)
N(1) C(7) 1.447(6)
N(2) C(6) 1.465(5)
N(2) C(8) 1.460(5)
C(1) C(2) 1.520(6)
C(2) C(3) 1.538(7)
C(3) C(4) 1.519(7)
C(4) C(5) 1.535(8)
C(5) C(6) 1.513(7)
C(6) C(1) 1.503(6)
C(9) C(10) 1.562(6)
C(10) O(2) 1.435(5)
C(10) C(11) 1.532(6)
C(11) C(12) 1.540(6)
C(12) C(13) 1.521(6)
C(13) C(14) 1.528(6)
C(14) C(15) 1.525(6)
C(15) C(10) 1.531(6)
C(13) C(16) 1.563(6)
C(16) C(17) 1.546(7)
C(16) C(18) 1.511(6)
C(16) C(19) 1.534(7)
C(9) C(20) 1.517(6)
C(20) C(21) 1.375(6)
C(21) C(22) 1.397(6)
C(22) C(23) 1.369(7)
C(23) C(24) 1.368(8)
C(24) C(25) 1.388(7)
C(25) C(20) 1.398(6)
O(2) H(O2) 0.79(3)
C(1) H(1) 0.97(3)
C(2) H(2A) 1.03(3)
C(2) H(2B) 0.92(4)
C(3) H(3A) 0.99(4)
C(3) H(3B) 0.96(4)
C(4) H(4A) 1.00(4)
C(4) H(4B) 0.96(4)
C(5) H(5A) 1.07(3)
C(5) H(5B) 1.03(3)
C(6) H(6) 0.98(3)
C(7) H(7A) 1.03(4)
C(7) H(7B) 0.88(4)
C(7) H(7C) 1.09(4)
C(8) H(8A) 1.16(4)
C(8) H(8B) 1.00(4)
C(8) H(8C) 0.96(4)
C(9) H(9) 1.08(3)
C(11) H(11A) 1.02(4)
C(11) H(11B) 0.93(3)
C(12) H(12A) 0.92(3)
C(12) H(12B) 0.98(3)
C(13) H(13) 1.03(3)
C(14) H(14A) 1.06(4)
C(14) H(14B) 1.04(4)
C(15) H(15A) 0.91(3)
C(15) H(15B) 0.95(3)
C(17) H(17A) 1.00(5)
C(17) H(17B) 1.00(6)
C(17) H(17C) 1.03(4)
C(18) H(18A) 0.99(4)
C(18) H(18B) 1.10(6)
C(18) H(18C) 0.95(4)
C(19) H(19A) 1.02(5)
C(19) H(19B) 0.98(4)
C(19) H(19C) 1.07(4)
C(21) H(21) 1.00(3)
C(22) H(22) 1.03(4)
C(23) H(23) 1.02(4)
C(24) H(24) 0.97(4)
C(25) H(25) 1.01(3)
